data_7217678
loop_
_publ_author_name
'Elumalai, Sundaravadivel'
'Sairaj, Vedavalli'
'Muthusamy, Kandaswamy'
'Varghese, Babu'
'Perumal, Madankumar'

_publ_section_title
;
 DNA/BSA binding, DNA cleavage and electrochemical properties of new
 multidentate copper(II) complexes
;
_journal_name_full 'RSC Advances'
_journal_paper_doi 10.1039/C4RA03554B
_journal_year 2014
_chemical_formula_sum 'C24 H29 Br Cl Cu N5 O6'
_chemical_formula_weight 662.42
_chemical_name_systematic
; 
 ? 
;
_space_group_IT_number 2
_symmetry_cell_setting triclinic
_symmetry_space_group_name_Hall '-P 1'
_symmetry_space_group_name_H-M 'P -1'
_atom_sites_solution_hydrogens geom
_atom_sites_solution_primary direct
_atom_sites_solution_secondary difmap
_audit_creation_method SHELXL-97
_cell_angle_alpha 102.848(5)
_cell_angle_beta 113.134(5)
_cell_angle_gamma 90.888(5)
_cell_formula_units_Z 2
_cell_length_a 10.906(5)
_cell_length_b 11.079(5)
_cell_length_c 12.921(5)
_cell_measurement_reflns_used 5474
_cell_measurement_temperature 293(2)
_cell_measurement_theta_max 2.616
_cell_measurement_theta_min 2.6255
_cell_volume 1390.5(10)
_computing_cell_refinement 'APEX2/SAINT (Bruker, 2004)'
_computing_data_collection 'APEX2 (Bruker, 2004)'
_computing_data_reduction 'SAINT/XPREP (Bruker, 2004)'
_computing_molecular_graphics 'ORTEP3 (Farrugia, 1997) and Mercury (Bruno et al., 2002)'
_computing_publication_material 'SHELXL-97 (Sheldrick, 2008)'
_computing_structure_refinement 'SHELXL-97 (Sheldrick, 2008)'
_computing_structure_solution 'SIR92 (Altornare et al., 1993)'
_diffrn_ambient_temperature 293(2)
_diffrn_measured_fraction_theta_full 0.989
_diffrn_measured_fraction_theta_max 0.989
_diffrn_measurement_device_type 'Bruker axs kappa apex2 CCD Diffractometer'
_diffrn_measurement_method '\w and \f scan'
_diffrn_radiation_monochromator graphite
_diffrn_radiation_source 'fine-focus sealed tube'
_diffrn_radiation_type MoK\a
_diffrn_radiation_wavelength 0.71073
_diffrn_reflns_av_R_equivalents 0.0502
_diffrn_reflns_av_sigmaI/netI 0.0460
_diffrn_reflns_limit_h_max 12
_diffrn_reflns_limit_h_min -12
_diffrn_reflns_limit_k_max 13
_diffrn_reflns_limit_k_min -13
_diffrn_reflns_limit_l_max 15
_diffrn_reflns_limit_l_min -10
_diffrn_reflns_number 21174
_diffrn_reflns_theta_full 25.00
_diffrn_reflns_theta_max 25.00
_diffrn_reflns_theta_min 2.09
_exptl_absorpt_coefficient_mu 2.365
_exptl_absorpt_correction_T_max 0.6501
_exptl_absorpt_correction_T_min 0.5262
_exptl_absorpt_correction_type multi-scan
_exptl_absorpt_process_details 'SADABS(Bruker 1999)'
_exptl_crystal_colour Brown
_exptl_crystal_density_diffrn 1.582
_exptl_crystal_density_method 'not measured'
_exptl_crystal_description Block
_exptl_crystal_F_000 674
_exptl_crystal_size_max 0.30
_exptl_crystal_size_mid 0.20
_exptl_crystal_size_min 0.20
_refine_diff_density_max 0.566
_refine_diff_density_min -0.320
_refine_diff_density_rms 0.060
_refine_ls_extinction_method none
_refine_ls_goodness_of_fit_ref 1.007
_refine_ls_hydrogen_treatment mixed
_refine_ls_matrix_type full
_refine_ls_number_parameters 403
_refine_ls_number_reflns 4840
_refine_ls_number_restraints 87
_refine_ls_restrained_S_all 1.049
_refine_ls_R_factor_all 0.0664
_refine_ls_R_factor_gt 0.0368
_refine_ls_shift/su_max 0.001
_refine_ls_shift/su_mean 0.000
_refine_ls_structure_factor_coef Fsqd
_refine_ls_weighting_details 'calc w=1/[\s^2^(Fo^2^)+(0.0521P)^2^+0.0000P] where P=(Fo^2^+2Fc^2^)/3'
_refine_ls_weighting_scheme calc
_refine_ls_wR_factor_gt 0.0870
_refine_ls_wR_factor_ref 0.0976
_reflns_number_gt 3246
_reflns_number_total 4840
_reflns_threshold_expression >2sigma(I)
_cod_data_source_file c4ra03554b2.cif
_cod_data_source_block shelxl
_cod_depositor_comments
;
The following automatic conversions were performed:

'_symmetry_cell_setting' value 'Triclinic' changed to 'triclinic'
according to
/usr/data/users/saulius/crontab/automatic-downloads/rss-feeds/RSC/lib/dictionaries/cif_core.dic
dictionary named 'cif_core.dic' version 2.4.2 from
2011-04-26.

'_exptl_absorpt_correction_type' value 'Multi-scan'
changed to 'multi-scan' according to
/usr/data/users/saulius/crontab/automatic-downloads/rss-feeds/RSC/lib/dictionaries/cif_core.dic
dictionary named 'cif_core.dic' version 2.4.2 from 2011-04-26.

Automatic conversion script
Id: cif_fix_values 2281 2013-09-26 08:29:07Z andrius 
;
_cod_original_sg_symbol_H-M P-1
_cod_database_code 7217678

loop_
_symmetry_equiv_pos_as_xyz
'x, y, z'
'-x, -y, -z'

loop_
_atom_site_label
_atom_site_type_symbol
_atom_site_fract_x
_atom_site_fract_y
_atom_site_fract_z
_atom_site_U_iso_or_equiv
_atom_site_adp_type
_atom_site_occupancy
_atom_site_symmetry_multiplicity
_atom_site_calc_flag
_atom_site_refinement_flags
_atom_site_disorder_assembly
_atom_site_disorder_group
C1 C 0.2448(4) 0.4802(4) 0.3515(3) 0.0470(9) Uani 1 1 d . A .
C2 C 0.1633(4) 0.5602(4) 0.2922(3) 0.0577(10) Uani 1 1 d . . .
H2 H 0.1724 0.6439 0.3298 0.069 Uiso 1 1 calc R . .
C3 C 0.0700(4) 0.5180(5) 0.1798(4) 0.0679(12) Uani 1 1 d . . .
H3 H 0.0172 0.5736 0.1428 0.081 Uiso 1 1 calc R . .
C4 C 0.0532(4) 0.3947(5) 0.1207(4) 0.0728(13) Uani 1 1 d . . .
H4 H -0.0114 0.3668 0.0450 0.087 Uiso 1 1 calc R . .
C5 C 0.1321(4) 0.3150(4) 0.1747(3) 0.0656(12) Uani 1 1 d . . .
H5 H 0.1220 0.2322 0.1343 0.079 Uiso 1 1 calc R . .
C6 C 0.2288(4) 0.3532(4) 0.2896(3) 0.0477(9) Uani 1 1 d . . .
C7 C 0.3086(4) 0.2639(4) 0.3388(3) 0.0548(10) Uani 1 1 d . A .
H7 H 0.2972 0.1848 0.2905 0.066 Uiso 1 1 calc R . .
C8 C 0.4832(9) 0.1897(7) 0.4846(4) 0.0612(18) Uani 0.844(15) 1 d PDU A 1
H8A H 0.5713 0.2095 0.4867 0.073 Uiso 0.844(15) 1 calc PR A 1
H8B H 0.4461 0.1074 0.4335 0.073 Uiso 0.844(15) 1 calc PR A 1
C9 C 0.4928(10) 0.1938(5) 0.6048(5) 0.0611(18) Uani 0.844(15) 1 d PDU A 1
H9A H 0.4107 0.1537 0.6007 0.073 Uiso 0.844(15) 1 calc PR A 1
H9B H 0.5671 0.1509 0.6448 0.073 Uiso 0.844(15) 1 calc PR A 1
C8' C 0.440(3) 0.164(3) 0.498(3) 0.061(5) Uani 0.156(15) 1 d PDU A 2
H8'1 H 0.3704 0.1291 0.5152 0.073 Uiso 0.156(15) 1 calc PR A 2
H8'2 H 0.4619 0.0998 0.4457 0.073 Uiso 0.156(15) 1 calc PR A 2
C9' C 0.563(4) 0.218(3) 0.609(2) 0.061(5) Uani 0.156(15) 1 d PDU A 2
H9'1 H 0.5917 0.1582 0.6557 0.074 Uiso 0.156(15) 1 calc PR A 2
H9'2 H 0.6372 0.2446 0.5919 0.074 Uiso 0.156(15) 1 calc PR A 2
C10 C 0.5791(4) 0.3605(3) 0.7773(3) 0.0527(10) Uani 1 1 d . A .
H10 H 0.6237 0.3011 0.8144 0.063 Uiso 1 1 calc R . .
C11 C 0.5888(3) 0.4835(3) 0.8488(3) 0.0414(8) Uani 1 1 d . . .
C12 C 0.6589(4) 0.5032(4) 0.9686(3) 0.0502(9) Uani 1 1 d . . .
H12 H 0.7028 0.4398 0.9993 0.060 Uiso 1 1 calc R . .
C13 C 0.6635(4) 0.6152(4) 1.0409(3) 0.0515(10) Uani 1 1 d . . .
C14 C 0.5971(4) 0.7099(4) 0.9979(3) 0.0505(9) Uani 1 1 d . . .
H14 H 0.5985 0.7844 1.0488 0.061 Uiso 1 1 calc R . .
C15 C 0.5290(3) 0.6946(3) 0.8802(3) 0.0444(9) Uani 1 1 d . . .
C16 C 0.5257(3) 0.5808(3) 0.8021(3) 0.0413(8) Uani 1 1 d . A .
C17 C 0.4658(4) 0.8005(3) 0.8335(3) 0.0528(10) Uani 1 1 d . . .
H17A H 0.5242 0.8393 0.8067 0.063 Uiso 1 1 calc R . .
H17B H 0.4571 0.8625 0.8956 0.063 Uiso 1 1 calc R . .
C18 C 0.2305(3) 0.7021(4) 0.7659(3) 0.0514(9) Uani 1 1 d . . .
H18A H 0.2139 0.7616 0.8251 0.062 Uiso 1 1 calc R . .
H18B H 0.2649 0.6315 0.7967 0.062 Uiso 1 1 calc R . .
C19 C 0.1028(4) 0.6596(4) 0.6598(3) 0.0604(11) Uani 1 1 d . . .
H19A H 0.1194 0.5980 0.6020 0.073 Uiso 1 1 calc R . .
H19B H 0.0376 0.6205 0.6795 0.073 Uiso 1 1 calc R . .
C20 C 0.1445(4) 0.8188(4) 0.5809(3) 0.0669(12) Uani 1 1 d . . .
H20A H 0.1078 0.8877 0.5484 0.080 Uiso 1 1 calc R . .
H20B H 0.1600 0.7583 0.5217 0.080 Uiso 1 1 calc R . .
C21 C 0.2758(4) 0.8656(4) 0.6838(3) 0.0623(11) Uani 1 1 d . . .
H21A H 0.3389 0.9007 0.6595 0.075 Uiso 1 1 calc R . .
H21B H 0.2623 0.9305 0.7412 0.075 Uiso 1 1 calc R . .
C22 C -0.0785(4) 0.7205(5) 0.5096(4) 0.0913(16) Uani 1 1 d . . .
H22A H -0.1130 0.7905 0.4797 0.137 Uiso 1 1 calc R . .
H22B H -0.1421 0.6836 0.5314 0.137 Uiso 1 1 calc R . .
H22C H -0.0639 0.6600 0.4510 0.137 Uiso 1 1 calc R . .
N5 N 0.1918(8) 0.9533(7) 1.3909(6) 0.152(3) Uani 1 1 d . . .
C24 C -0.0035(7) 0.9402(8) 1.1955(7) 0.144(3) Uani 1 1 d . . .
H24A H 0.0077 1.0118 1.1684 0.215 Uiso 1 1 calc R . .
H24B H -0.0868 0.9385 1.2045 0.215 Uiso 1 1 calc R . .
H24C H -0.0043 0.8659 1.1402 0.215 Uiso 1 1 calc R . .
N1 N 0.3947(3) 0.2828(3) 0.4437(3) 0.0492(8) Uani 1 1 d . . .
N2 N 0.5142(3) 0.3268(3) 0.6673(3) 0.0502(8) Uani 1 1 d . . .
N3 N 0.0490(3) 0.7622(3) 0.6119(3) 0.0604(9) Uani 1 1 d . . .
N4 N 0.3302(3) 0.7608(3) 0.7353(3) 0.0434(7) Uani 1 1 d D . .
C25 C 0.1056(9) 0.9467(7) 1.3054(8) 0.115(2) Uani 1 1 d . . .
O1 O 0.3337(2) 0.5262(2) 0.45919(19) 0.0542(7) Uani 1 1 d . . .
O2 O 0.4593(2) 0.5728(2) 0.68988(18) 0.0435(6) Uani 1 1 d . . .
Cl1 Cl 0.70798(12) 1.07440(10) 0.92438(9) 0.0671(3) Uani 1 1 d . . .
O3 O 0.7231(12) 1.0099(12) 1.0070(11) 0.133(5) Uani 0.599(11) 1 d PU B 1
O4 O 0.7055(12) 1.0048(8) 0.8268(9) 0.127(4) Uani 0.599(11) 1 d PU B 1
O5 O 0.5712(8) 1.1076(8) 0.8926(10) 0.140(4) Uani 0.599(11) 1 d PU B 1
O6 O 0.8021(11) 1.1785(12) 0.9625(12) 0.124(5) Uani 0.599(11) 1 d PU B 1
O3' O 0.7995(16) 0.9840(12) 0.9125(16) 0.155(6) Uani 0.401(11) 1 d PU B 2
O4' O 0.6106(14) 1.0460(11) 0.8130(9) 0.111(5) Uani 0.401(11) 1 d PU B 2
O5' O 0.7542(15) 1.1981(13) 0.9653(11) 0.079(4) Uani 0.401(11) 1 d PU B 2
O6' O 0.6722(14) 1.0373(14) 1.0091(11) 0.083(5) Uani 0.401(11) 1 d PU B 2
Cu1 Cu 0.43001(4) 0.43167(4) 0.56457(3) 0.04124(15) Uani 1 1 d . A .
Br1 Br 0.75803(4) 0.64326(5) 1.20455(3) 0.07393(18) Uani 1 1 d . . .
H4A H 0.341(3) 0.704(3) 0.685(3) 0.052(11) Uiso 1 1 d D . .

loop_
_atom_site_aniso_label
_atom_site_aniso_U_11
_atom_site_aniso_U_22
_atom_site_aniso_U_33
_atom_site_aniso_U_23
_atom_site_aniso_U_13
_atom_site_aniso_U_12
C1 0.044(2) 0.059(3) 0.036(2) 0.0107(18) 0.0151(18) -0.0003(19)
C2 0.058(3) 0.069(3) 0.044(2) 0.016(2) 0.017(2) 0.013(2)
C3 0.055(3) 0.099(4) 0.047(3) 0.029(3) 0.013(2) 0.012(2)
C4 0.062(3) 0.097(4) 0.038(2) 0.007(3) 0.004(2) -0.010(3)
C5 0.068(3) 0.071(3) 0.041(3) -0.001(2) 0.014(2) -0.012(2)
C6 0.045(2) 0.057(3) 0.039(2) 0.0054(19) 0.0182(18) 0.0002(19)
C7 0.062(3) 0.049(2) 0.044(3) -0.0056(18) 0.022(2) -0.005(2)
C8 0.071(4) 0.047(4) 0.055(3) 0.000(2) 0.022(2) 0.014(3)
C9 0.075(5) 0.043(3) 0.059(3) 0.009(2) 0.022(3) 0.012(3)
C8' 0.075(8) 0.043(7) 0.053(6) 0.005(6) 0.019(7) 0.013(7)
C9' 0.074(7) 0.045(7) 0.057(6) 0.004(6) 0.022(7) 0.012(7)
C10 0.056(2) 0.049(2) 0.056(3) 0.020(2) 0.022(2) 0.0172(19)
C11 0.040(2) 0.049(2) 0.035(2) 0.0120(17) 0.0145(16) 0.0090(17)
C12 0.044(2) 0.063(3) 0.042(2) 0.0192(19) 0.0135(18) 0.0094(19)
C13 0.041(2) 0.073(3) 0.033(2) 0.009(2) 0.0093(16) 0.003(2)
C14 0.046(2) 0.059(3) 0.034(2) -0.0052(17) 0.0131(17) -0.0029(19)
C15 0.039(2) 0.049(2) 0.039(2) 0.0038(17) 0.0123(16) 0.0020(17)
C16 0.037(2) 0.049(2) 0.035(2) 0.0048(16) 0.0152(16) 0.0000(17)
C17 0.048(2) 0.048(2) 0.049(2) -0.0044(18) 0.0153(19) -0.0025(19)
C18 0.052(2) 0.065(3) 0.039(2) 0.0171(18) 0.0181(18) 0.0067(19)
C19 0.050(2) 0.079(3) 0.049(2) 0.018(2) 0.0166(19) 0.000(2)
C20 0.071(3) 0.080(3) 0.058(3) 0.033(2) 0.027(2) 0.028(2)
C21 0.069(3) 0.051(3) 0.072(3) 0.022(2) 0.030(2) 0.017(2)
C22 0.061(3) 0.143(5) 0.054(3) 0.023(3) 0.008(2) 0.013(3)
N5 0.169(7) 0.173(6) 0.161(7) 0.096(6) 0.085(5) 0.039(5)
C24 0.117(6) 0.190(8) 0.149(7) 0.071(6) 0.065(5) 0.037(5)
N1 0.053(2) 0.0441(19) 0.0426(19) 0.0012(14) 0.0170(16) 0.0066(15)
N2 0.065(2) 0.0431(19) 0.0381(19) 0.0071(14) 0.0178(15) 0.0107(16)
N3 0.049(2) 0.090(3) 0.0398(19) 0.0172(18) 0.0140(16) 0.0173(19)
N4 0.0480(18) 0.0407(19) 0.0378(18) 0.0044(14) 0.0165(15) 0.0072(15)
C25 0.129(7) 0.124(5) 0.142(7) 0.068(6) 0.086(6) 0.042(5)
O1 0.0625(17) 0.0444(15) 0.0352(15) 0.0039(11) 0.0020(12) 0.0028(13)
O2 0.0508(15) 0.0454(14) 0.0289(14) 0.0064(10) 0.0120(11) 0.0084(11)
Cl1 0.0877(9) 0.0489(7) 0.0583(7) -0.0019(5) 0.0318(6) -0.0050(6)
O3 0.140(8) 0.125(7) 0.124(7) 0.073(6) 0.020(5) 0.010(6)
O4 0.141(7) 0.118(6) 0.117(7) -0.048(4) 0.089(6) -0.013(5)
O5 0.113(5) 0.128(6) 0.216(8) 0.054(5) 0.098(5) 0.051(4)
O6 0.100(6) 0.094(7) 0.164(7) -0.009(5) 0.060(5) -0.039(5)
O3' 0.153(9) 0.144(9) 0.181(10) 0.029(7) 0.085(7) 0.087(7)
O4' 0.114(8) 0.099(7) 0.070(7) 0.042(5) -0.023(5) -0.033(6)
O5' 0.111(9) 0.038(5) 0.061(5) 0.008(4) 0.008(5) 0.006(6)
O6' 0.104(8) 0.093(8) 0.060(6) -0.008(5) 0.058(6) -0.016(6)
Cu1 0.0465(3) 0.0388(3) 0.0331(3) 0.00445(18) 0.01311(19) 0.00265(19)
Br1 0.0652(3) 0.1053(4) 0.0344(3) 0.0109(2) 0.0066(2) 0.0017(3)

loop_
_atom_type_symbol
_atom_type_description
_atom_type_scat_dispersion_real
_atom_type_scat_dispersion_imag
_atom_type_scat_source
C C 0.0033 0.0016 'International Tables Vol C Tables 4.2.6.8 and 6.1.1.4'
H H 0.0000 0.0000 'International Tables Vol C Tables 4.2.6.8 and 6.1.1.4'
N N 0.0061 0.0033 'International Tables Vol C Tables 4.2.6.8 and 6.1.1.4'
O O 0.0106 0.0060 'International Tables Vol C Tables 4.2.6.8 and 6.1.1.4'
Cu Cu 0.3201 1.2651 'International Tables Vol C Tables 4.2.6.8 and 6.1.1.4'
Br Br -0.2901 2.4595 'International Tables Vol C Tables 4.2.6.8 and 6.1.1.4'
Cl Cl 0.1484 0.1585 'International Tables Vol C Tables 4.2.6.8 and 6.1.1.4'

loop_
_geom_angle_atom_site_label_1
_geom_angle_atom_site_label_2
_geom_angle_atom_site_label_3
_geom_angle
O1 C1 C2 118.9(4)
O1 C1 C6 123.9(3)
C2 C1 C6 117.2(3)
C3 C2 C1 121.5(4)
C3 C2 H2 119.2
C1 C2 H2 119.2
C2 C3 C4 121.2(4)
C2 C3 H3 119.4
C4 C3 H3 119.4
C5 C4 C3 118.9(4)
C5 C4 H4 120.6
C3 C4 H4 120.6
C4 C5 C6 122.2(4)
C4 C5 H5 118.9
C6 C5 H5 118.9
C5 C6 C7 118.4(4)
C5 C6 C1 119.0(4)
C7 C6 C1 122.6(3)
N1 C7 C6 125.5(4)
N1 C7 H7 117.2
C6 C7 H7 117.2
N1 C8 C9 106.2(5)
N1 C8 H8A 110.5
C9 C8 H8A 110.5
N1 C8 H8B 110.5
C9 C8 H8B 110.5
H8A C8 H8B 108.7
N2 C9 C8 106.9(5)
N2 C9 H9A 110.3
C8 C9 H9A 110.3
N2 C9 H9B 110.3
C8 C9 H9B 110.3
H9A C9 H9B 108.6
C9' C8' N1 104(3)
C9' C8' H8'1 111.0
N1 C8' H8'1 111.0
C9' C8' H8'2 111.0
N1 C8' H8'2 111.0
H8'1 C8' H8'2 109.0
N2 C9' C8' 102(3)
N2 C9' H9'1 111.3
C8' C9' H9'1 111.3
N2 C9' H9'2 111.3
C8' C9' H9'2 111.3
H9'1 C9' H9'2 109.2
N2 C10 C11 125.1(3)
N2 C10 H10 117.4
C11 C10 H10 117.4
C12 C11 C16 119.8(3)
C12 C11 C10 117.7(3)
C16 C11 C10 122.4(3)
C13 C12 C11 120.2(3)
C13 C12 H12 119.9
C11 C12 H12 119.9
C12 C13 C14 121.1(3)
C12 C13 Br1 120.7(3)
C14 C13 Br1 118.2(3)
C15 C14 C13 120.3(4)
C15 C14 H14 119.9
C13 C14 H14 119.9
C14 C15 C16 120.1(3)
C14 C15 C17 120.1(3)
C16 C15 C17 119.6(3)
O2 C16 C11 124.7(3)
O2 C16 C15 117.0(3)
C11 C16 C15 118.3(3)
C15 C17 N4 112.8(3)
C15 C17 H17A 109.0
N4 C17 H17A 109.0
C15 C17 H17B 109.0
N4 C17 H17B 109.0
H17A C17 H17B 107.8
N4 C18 C19 109.3(3)
N4 C18 H18A 109.8
C19 C18 H18A 109.8
N4 C18 H18B 109.8
C19 C18 H18B 109.8
H18A C18 H18B 108.3
N3 C19 C18 111.3(3)
N3 C19 H19A 109.4
C18 C19 H19A 109.4
N3 C19 H19B 109.4
C18 C19 H19B 109.4
H19A C19 H19B 108.0
N3 C20 C21 111.9(3)
N3 C20 H20A 109.2
C21 C20 H20A 109.2
N3 C20 H20B 109.2
C21 C20 H20B 109.2
H20A C20 H20B 107.9
N4 C21 C20 109.2(3)
N4 C21 H21A 109.8
C20 C21 H21A 109.8
N4 C21 H21B 109.8
C20 C21 H21B 109.8
H21A C21 H21B 108.3
N3 C22 H22A 109.5
N3 C22 H22B 109.5
H22A C22 H22B 109.5
N3 C22 H22C 109.5
H22A C22 H22C 109.5
H22B C22 H22C 109.5
C25 C24 H24A 109.5
C25 C24 H24B 109.5
H24A C24 H24B 109.5
C25 C24 H24C 109.5
H24A C24 H24C 109.5
H24B C24 H24C 109.5
C7 N1 C8 122.1(4)
C7 N1 C8' 119.0(11)
C8 N1 C8' 23.3(14)
C7 N1 Cu1 126.3(3)
C8 N1 Cu1 111.6(3)
C8' N1 Cu1 110.6(14)
C10 N2 C9 120.5(3)
C10 N2 C9' 114.2(10)
C9 N2 C9' 30.8(15)
C10 N2 Cu1 127.1(3)
C9 N2 Cu1 112.3(3)
C9' N2 Cu1 111.7(13)
C20 N3 C19 109.4(3)
C20 N3 C22 110.1(3)
C19 N3 C22 111.0(4)
C18 N4 C21 110.0(3)
C18 N4 C17 114.3(3)
C21 N4 C17 111.5(3)
C18 N4 H4A 105(2)
C21 N4 H4A 110(2)
C17 N4 H4A 106(2)
N5 C25 C24 178.9(8)
C1 O1 Cu1 125.8(2)
C16 O2 Cu1 127.2(2)
O4 Cl1 O5' 123.9(8)
O4 Cl1 O3 113.6(7)
O5' Cl1 O3 115.9(8)
O4 Cl1 O4' 48.4(6)
O5' Cl1 O4' 112.7(7)
O3 Cl1 O4' 126.2(7)
O4 Cl1 O6 109.3(7)
O5' Cl1 O6 24.2(9)
O3 Cl1 O6 114.0(8)
O4' Cl1 O6 119.8(7)
O4 Cl1 O6' 128.3(7)
O5' Cl1 O6' 107.6(8)
O3 Cl1 O6' 26.4(8)
O4' Cl1 O6' 115.9(8)
O6 Cl1 O6' 117.5(8)
O4 Cl1 O3' 53.4(6)
O5' Cl1 O3' 119.6(9)
O3 Cl1 O3' 74.4(8)
O4' Cl1 O3' 100.6(9)
O6 Cl1 O3' 95.4(8)
O6' Cl1 O3' 100.2(8)
O4 Cl1 O5 103.7(6)
O5' Cl1 O5 88.9(7)
O3 Cl1 O5 103.4(6)
O4' Cl1 O5 55.6(7)
O6 Cl1 O5 112.2(6)
O6' Cl1 O5 78.2(7)
O3' Cl1 O5 149.8(7)
O1 Cu1 O2 89.16(10)
O1 Cu1 N1 93.19(12)
O2 Cu1 N1 175.79(11)
O1 Cu1 N2 175.25(12)
O2 Cu1 N2 92.90(11)
N1 Cu1 N2 84.50(13)

loop_
_geom_bond_atom_site_label_1
_geom_bond_atom_site_label_2
_geom_bond_distance
C1 O1 1.321(4)
C1 C2 1.398(5)
C1 C6 1.425(5)
C2 C3 1.373(5)
C2 H2 0.9300
C3 C4 1.378(6)
C3 H3 0.9300
C4 C5 1.355(6)
C4 H4 0.9300
C5 C6 1.405(5)
C5 H5 0.9300
C6 C7 1.419(5)
C7 N1 1.277(4)
C7 H7 0.9300
C8 N1 1.466(7)
C8 C9 1.506(6)
C8 H8A 0.9700
C8 H8B 0.9700
C9 N2 1.480(6)
C9 H9A 0.9700
C9 H9B 0.9700
C8' C9' 1.509(11)
C8' N1 1.62(4)
C8' H8'1 0.9700
C8' H8'2 0.9700
C9' N2 1.50(3)
C9' H9'1 0.9700
C9' H9'2 0.9700
C10 N2 1.276(4)
C10 C11 1.442(5)
C10 H10 0.9300
C11 C12 1.394(5)
C11 C16 1.409(5)
C12 C13 1.365(5)
C12 H12 0.9300
C13 C14 1.378(5)
C13 Br1 1.902(4)
C14 C15 1.374(5)
C14 H14 0.9300
C15 C16 1.419(5)
C15 C17 1.493(5)
C16 O2 1.323(4)
C17 N4 1.499(4)
C17 H17A 0.9700
C17 H17B 0.9700
C18 N4 1.481(4)
C18 C19 1.494(5)
C18 H18A 0.9700
C18 H18B 0.9700
C19 N3 1.438(5)
C19 H19A 0.9700
C19 H19B 0.9700
C20 N3 1.434(5)
C20 C21 1.504(5)
C20 H20A 0.9700
C20 H20B 0.9700
C21 N4 1.482(5)
C21 H21A 0.9700
C21 H21B 0.9700
C22 N3 1.469(5)
C22 H22A 0.9600
C22 H22B 0.9600
C22 H22C 0.9600
N5 C25 1.121(9)
C24 C25 1.435(9)
C24 H24A 0.9600
C24 H24B 0.9600
C24 H24C 0.9600
N1 Cu1 1.915(3)
N2 Cu1 1.928(3)
N4 H4A 0.849(18)
O1 Cu1 1.897(2)
O2 Cu1 1.903(2)
Cl1 O4 1.313(6)
Cl1 O5' 1.364(14)
Cl1 O3 1.372(12)
Cl1 O4' 1.373(8)
Cl1 O6 1.392(12)
Cl1 O6' 1.432(14)
Cl1 O3' 1.452(11)
Cl1 O5 1.461(7)

loop_
_geom_hbond_atom_site_label_D
_geom_hbond_atom_site_label_H
_geom_hbond_atom_site_label_A
_geom_hbond_distance_DH
_geom_hbond_distance_HA
_geom_hbond_distance_DA
_geom_hbond_angle_DHA
N4 H4A O2 0.849(18) 1.95(3) 2.620(4) 135(3)

loop_
_geom_torsion_atom_site_label_1
_geom_torsion_atom_site_label_2
_geom_torsion_atom_site_label_3
_geom_torsion_atom_site_label_4
_geom_torsion
O1 C1 C2 C3 179.4(3)
C6 C1 C2 C3 1.1(5)
C1 C2 C3 C4 -0.1(6)
C2 C3 C4 C5 -1.1(7)
C3 C4 C5 C6 1.3(7)
C4 C5 C6 C7 -179.1(4)
C4 C5 C6 C1 -0.2(6)
O1 C1 C6 C5 -179.1(3)
C2 C1 C6 C5 -1.0(5)
O1 C1 C6 C7 -0.3(5)
C2 C1 C6 C7 177.9(3)
C5 C6 C7 N1 -175.8(4)
C1 C6 C7 N1 5.4(6)
N1 C8 C9 N2 -45.1(11)
N1 C8' C9' N2 52(4)
N2 C10 C11 C12 177.1(3)
N2 C10 C11 C16 -0.1(6)
C16 C11 C12 C13 1.8(5)
C10 C11 C12 C13 -175.5(3)
C11 C12 C13 C14 1.4(5)
C11 C12 C13 Br1 179.7(2)
C12 C13 C14 C15 -2.5(6)
Br1 C13 C14 C15 179.1(3)
C13 C14 C15 C16 0.4(5)
C13 C14 C15 C17 -175.5(3)
C12 C11 C16 O2 178.4(3)
C10 C11 C16 O2 -4.4(5)
C12 C11 C16 C15 -3.7(5)
C10 C11 C16 C15 173.4(3)
C14 C15 C16 O2 -179.4(3)
C17 C15 C16 O2 -3.4(5)
C14 C15 C16 C11 2.6(5)
C17 C15 C16 C11 178.6(3)
C14 C15 C17 N4 -139.2(3)
C16 C15 C17 N4 44.9(4)
N4 C18 C19 N3 -59.5(4)
N3 C20 C21 N4 57.5(5)
C6 C7 N1 C8 -173.4(5)
C6 C7 N1 C8' 159.7(19)
C6 C7 N1 Cu1 4.7(5)
C9 C8 N1 C7 -140.8(6)
C9 C8 N1 C8' -51(3)
C9 C8 N1 Cu1 40.9(9)
C9' C8' N1 C7 167(3)
C9' C8' N1 C8 62(2)
C9' C8' N1 Cu1 -35(4)
C11 C10 N2 C9 -170.2(5)
C11 C10 N2 C9' 156(2)
C11 C10 N2 Cu1 7.7(5)
C8 C9 N2 C10 -150.7(6)
C8 C9 N2 C9' -64(2)
C8 C9 N2 Cu1 31.1(9)
C8' C9' N2 C10 156(3)
C8' C9' N2 C9 46(3)
C8' C9' N2 Cu1 -51(4)
C21 C20 N3 C19 -59.1(4)
C21 C20 N3 C22 178.7(4)
C18 C19 N3 C20 60.0(4)
C18 C19 N3 C22 -178.3(3)
C19 C18 N4 C21 57.2(4)
C19 C18 N4 C17 -176.5(3)
C20 C21 N4 C18 -56.0(4)
C20 C21 N4 C17 176.2(3)
C15 C17 N4 C18 59.8(4)
C15 C17 N4 C21 -174.7(3)
C2 C1 O1 Cu1 167.6(2)
C6 C1 O1 Cu1 -14.2(5)
C11 C16 O2 Cu1 0.8(4)
C15 C16 O2 Cu1 -177.1(2)
C1 O1 Cu1 O2 -158.4(3)
C1 O1 Cu1 N1 18.1(3)
C1 O1 Cu1 N2 -42.6(15)
C16 O2 Cu1 O1 -179.8(3)
C16 O2 Cu1 N1 56.1(16)
C16 O2 Cu1 N2 4.4(3)
C7 N1 Cu1 O1 -13.6(3)
C8 N1 Cu1 O1 164.7(4)
C8' N1 Cu1 O1 -170.3(15)
C7 N1 Cu1 O2 110.4(15)
C8 N1 Cu1 O2 -71.4(17)
C8' N1 Cu1 O2 -46(2)
C7 N1 Cu1 N2 162.3(3)
C8 N1 Cu1 N2 -19.5(4)
C8' N1 Cu1 N2 5.5(15)
C10 N2 Cu1 O1 -124.2(13)
C9 N2 Cu1 O1 53.8(15)
C9' N2 Cu1 O1 87(2)
C10 N2 Cu1 O2 -8.6(3)
C9 N2 Cu1 O2 169.4(4)
C9' N2 Cu1 O2 -157.3(18)
C10 N2 Cu1 N1 174.7(3)
C9 N2 Cu1 N1 -7.3(4)
C9' N2 Cu1 N1 26.0(18)
